data_7712412
loop_
_publ_author_name
'Yan , Xiaoxun'
'Su, Shangyu'
'Li, xiaowu'
'Jin, Shan'
'Zhu, Manzhou'

_publ_section_title
;
 Insights into the effect of regulation in molecular composition on the
 properties of AuAg)9 clusters
;
_journal_name_full 'Dalton Transactions'
_journal_paper_doi 10.1039/D3DT00202K
_journal_year 2023
_chemical_formula_moiety 'C86 H110 Ag5 Au4 P4 S6, C24 H20 B'
_chemical_formula_sum 'C110 H130 Ag5 Au4 B P4 S6'
_chemical_formula_weight 3106.40
_space_group_crystal_system monoclinic
_space_group_IT_number 15
_space_group_name_Hall '-C 2yc'
_space_group_name_H-M_alt 'C 1 2/c 1'
_atom_sites_solution_hydrogens geom
_atom_sites_solution_primary iterative
_audit_creation_date 2023-01-10
_audit_creation_method
;
Olex2 1.2
(compiled 2018.05.29 svn.r3508 for OlexSys, GUI svn.r5506)
;
_audit_update_record
;
2023-01-17 deposited with the CCDC.	2023-02-24 downloaded from the CCDC.
;
_cell_angle_alpha 90
_cell_angle_beta 108.051(10)
_cell_angle_gamma 90
_cell_formula_units_Z 4
_cell_length_a 24.443(3)
_cell_length_b 25.297(3)
_cell_length_c 18.903(3)
_cell_measurement_reflns_used 14530
_cell_measurement_temperature 120(2)
_cell_measurement_theta_max 67.97
_cell_measurement_theta_min 2.44
_cell_volume 11113(3)
_computing_molecular_graphics 'Olex2 (Dolomanov et al., 2009)'
_computing_publication_material 'Olex2 (Dolomanov et al., 2009)'
_computing_structure_refinement 'ShelXL (Sheldrick, 2015)'
_computing_structure_solution 'olex2.solve (Bourhis et al., 2015)'
_diffrn_ambient_temperature 120
_diffrn_measured_fraction_theta_full 0.994
_diffrn_measured_fraction_theta_max 0.982
_diffrn_measurement_device_type Stoe
_diffrn_radiation_type CuK\a
_diffrn_radiation_wavelength 1.54186
_diffrn_reflns_av_R_equivalents 0.0768
_diffrn_reflns_av_unetI/netI 0.0495
_diffrn_reflns_Laue_measured_fraction_full 0.994
_diffrn_reflns_Laue_measured_fraction_max 0.982
_diffrn_reflns_limit_h_max 18
_diffrn_reflns_limit_h_min -29
_diffrn_reflns_limit_k_max 28
_diffrn_reflns_limit_k_min -30
_diffrn_reflns_limit_l_max 22
_diffrn_reflns_limit_l_min -15
_diffrn_reflns_number 38836
_diffrn_reflns_point_group_measured_fraction_full 0.994
_diffrn_reflns_point_group_measured_fraction_max 0.982
_diffrn_reflns_theta_full 67.686
_diffrn_reflns_theta_max 69.736
_diffrn_reflns_theta_min 5.010
_exptl_absorpt_coefficient_mu 18.499
_exptl_absorpt_correction_T_max 1.0000
_exptl_absorpt_correction_T_min 0.1569
_exptl_absorpt_correction_type multi-scan
_exptl_crystal_colour 'metallic orangish orange'
_exptl_crystal_colour_lustre metallic
_exptl_crystal_colour_modifier orangish
_exptl_crystal_colour_primary orange
_exptl_crystal_density_diffrn 1.857
_exptl_crystal_description needle
_exptl_crystal_F_000 6008
_refine_diff_density_max 2.025
_refine_diff_density_min -3.637
_refine_diff_density_rms 0.217
_refine_ls_extinction_method none
_refine_ls_goodness_of_fit_ref 1.060
_refine_ls_hydrogen_treatment constr
_refine_ls_matrix_type full
_refine_ls_number_parameters 515
_refine_ls_number_reflns 10308
_refine_ls_number_restraints 1499
_refine_ls_restrained_S_all 6.295
_refine_ls_R_factor_all 0.0744
_refine_ls_R_factor_gt 0.0650
_refine_ls_shift/su_max 0.001
_refine_ls_shift/su_mean 0.000
_refine_ls_structure_factor_coef Fsqd
_refine_ls_weighting_details 'w=1/[\s^2^(Fo^2^)+(0.1164P)^2^+118.5938P] where P=(Fo^2^+2Fc^2^)/3'
_refine_ls_weighting_scheme calc
_refine_ls_wR_factor_gt 0.1832
_refine_ls_wR_factor_ref 0.1916
_reflns_Friedel_coverage 0.000
_reflns_number_gt 8608
_reflns_number_total 10308
_reflns_threshold_expression 'I > 2\s(I)'
_cod_data_source_file d3dt00202k2.cif
_cod_data_source_block 1
_cod_database_code 7712412
_shelx_shelxl_version_number 2016/4
_shelx_space_group_comment
;
The symmetry employed for this shelxl refinement is uniquely defined
by the following loop, which should always be used as a source of
symmetry information in preference to the above space-group names.
They are only intended as comments.
;
_olex2_refinement_description
;
1. Fixed Uiso
 At 1.2 times of:
  All C(H) groups, All C(H,H) groups
2. Restrained distances
 C24A-C22A
 2.54 with sigma of 0.01
 C22A-C20A
 2.54 with sigma of 0.01
 C21A-C19A
 2.54 with sigma of 0.01
 C20A-C24A
 2.54 with sigma of 0.01
 C19A-C22A
 2.93 with sigma of 0.01
 C24A-C21A
 2.93 with sigma of 0.01
 C18A_$1-C14A_$1
 2.54 with sigma of 0.01
 C13A-C15A
 2.54 with sigma of 0.01
 C15A_$1-C17A_$1
 2.54 with sigma of 0.01
 C17A-C13A
 2.54 with sigma of 0.01
 C18A_$1-C15A_$1
 2.93 with sigma of 0.01
 C17A_$1-C14A_$1
 2.93 with sigma of 0.01
 C18A-C13A = C14A-C13A = C14A-C15A = C18A-C17A
 1.54 with sigma of 0.01
 C19A-C24A = C23A-C24A = C22A-C23A = C21A-C22A = C21A-C20A = C20A-C19A
 1.54 with sigma of 0.01
 C19A-C23A
 2.54 with sigma of 0.01
 C24A_$1-C22A_$1
 2.54 with sigma of 0.01
 C23A-C21A
 2.54 with sigma of 0.01
 C22A_$1-C20A_$1
 2.54 with sigma of 0.01
 C21A_$1-C19A_$1
 2.54 with sigma of 0.01
 C20A_$1-C24A_$1
 2.54 with sigma of 0.01
 C19A_$1-C22A_$1
 2.93 with sigma of 0.01
 C24A_$1-C21A_$1
 2.93 with sigma of 0.01
 C23A-C20A
 2.93 with sigma of 0.01
 C18A-C17A = C18A-C13A = C17A-C16A = C14A-C15A = C15A-C16A = C14A-C13A
 1.54 with sigma of 0.01
 C18A-C16A
 2.54 with sigma of 0.01
 C17A-C15A
 2.54 with sigma of 0.01
 C16A-C14A
 2.54 with sigma of 0.01
 C15A-C13A
 2.54 with sigma of 0.01
 C14A-C18A
 2.54 with sigma of 0.01
 C13A-C17A
 2.54 with sigma of 0.01
 C18A-C15A
 2.93 with sigma of 0.01
 C17A-C14A
 2.93 with sigma of 0.01
 C13A-C16A
 2.93 with sigma of 0.01
 C30A-C29A = C30A-C25A = C28A-C29A = C27A-C28A = C27A-C26A = C26A-C25A
 1.54 with sigma of 0.01
 C30A-C28A
 2.54 with sigma of 0.01
 C29A-C27A
 2.54 with sigma of 0.01
 C28A-C26A
 2.54 with sigma of 0.01
 C27A-C25A
 2.54 with sigma of 0.01
 C26A-C30A
 2.54 with sigma of 0.01
 C25A-C29A
 2.54 with sigma of 0.01
 C30A-C27A
 2.93 with sigma of 0.01
 C29A-C26A
 2.93 with sigma of 0.01
 C25A-C28A
 2.93 with sigma of 0.01
3. Restrained planarity
 C19A, C24A, C21A, C22A
 with sigma of 0.1
 C19A_$1, C24A_$1, C22A_$1, C21A_$1
 with sigma of 0.1
 C24A, C23A, C20A, C21A
 with sigma of 0.1
 C23A, C19A, C20A, C22A
 with sigma of 0.1
 C18A, C13A, C16A, C15A
 with sigma of 0.1
 C18A, C17A, C14A, C15A
 with sigma of 0.1
 C17A, C16A, C13A, C14A
 with sigma of 0.1
 C30A, C25A, C28A, C27A
 with sigma of 0.1
 C29A, C28A, C25A, C26A
 with sigma of 0.1
 C30A, C29A, C27A, C26A
 with sigma of 0.1
4. Uiso/Uaniso restraints and constraints
C55A \\sim C43A \\sim C48A \\sim C47A \\sim C46A \\sim C45A \\sim C44A \\sim
C30A \\sim C20A \\sim C31A \\sim C32A \\sim C33A \\sim C34A \\sim C35A \\sim
C36A \\sim C29A \\sim C54A \\sim C53A \\sim C52A \\sim C51A \\sim C50A \\sim
C49A \\sim C24A \\sim C23A \\sim C25A \\sim C14A \\sim C19A \\sim C21A \\sim
C13A \\sim C26A \\sim C42A \\sim C41A \\sim C40A \\sim C39A \\sim C38A \\sim
C37A \\sim C17A \\sim C18A \\sim C22A \\sim C15A \\sim C27A \\sim C28A \\sim
C7AA \\sim C8AA \\sim C9AA \\sim C10A \\sim C11A \\sim C12A \\sim C1AA \\sim
C6AA \\sim C5AA \\sim C4AA \\sim C3AA \\sim C2AA \\sim C16A: within 3.8A with
sigma of 0.01 and sigma for terminal atoms of 0.02
S4 \\sim C18A \\sim C13A \\sim C17A \\sim C16A \\sim C15A \\sim C14A: within
3.8A with sigma of 0.01 and sigma for terminal atoms of 0.02
S3 \\sim C19A \\sim C20A \\sim C21A \\sim C22A \\sim C23A \\sim C24A: within
3.8A with sigma of 0.01 and sigma for terminal atoms of 0.02
Uanis(C55A) \\sim Ueq, Uanis(C43A) \\sim Ueq, Uanis(C48A) \\sim Ueq,
Uanis(C47A) \\sim Ueq, Uanis(C46A) \\sim Ueq, Uanis(C45A) \\sim Ueq,
Uanis(C44A) \\sim Ueq, Uanis(C30A) \\sim Ueq, Uanis(C20A) \\sim Ueq,
Uanis(C31A) \\sim Ueq, Uanis(C32A) \\sim Ueq, Uanis(C33A) \\sim Ueq,
Uanis(C34A) \\sim Ueq, Uanis(C35A) \\sim Ueq, Uanis(C36A) \\sim Ueq,
Uanis(C29A) \\sim Ueq, Uanis(C54A) \\sim Ueq, Uanis(C53A) \\sim Ueq,
Uanis(C52A) \\sim Ueq, Uanis(C51A) \\sim Ueq, Uanis(C50A) \\sim Ueq,
Uanis(C49A) \\sim Ueq, Uanis(C24A) \\sim Ueq, Uanis(C23A) \\sim Ueq,
Uanis(C25A) \\sim Ueq, Uanis(C14A) \\sim Ueq, Uanis(C19A) \\sim Ueq,
Uanis(C21A) \\sim Ueq, Uanis(C13A) \\sim Ueq, Uanis(C26A) \\sim Ueq,
Uanis(C42A) \\sim Ueq, Uanis(C41A) \\sim Ueq, Uanis(C40A) \\sim Ueq,
Uanis(C39A) \\sim Ueq, Uanis(C38A) \\sim Ueq, Uanis(C37A) \\sim Ueq,
Uanis(C17A) \\sim Ueq, Uanis(C18A) \\sim Ueq, Uanis(C22A) \\sim Ueq,
Uanis(C15A) \\sim Ueq, Uanis(C27A) \\sim Ueq, Uanis(C28A) \\sim Ueq,
Uanis(C7AA) \\sim Ueq, Uanis(C8AA) \\sim Ueq, Uanis(C9AA) \\sim Ueq,
Uanis(C10A) \\sim Ueq, Uanis(C11A) \\sim Ueq, Uanis(C12A) \\sim Ueq,
Uanis(C1AA) \\sim Ueq, Uanis(C6AA) \\sim Ueq, Uanis(C5AA) \\sim Ueq,
Uanis(C4AA) \\sim Ueq, Uanis(C3AA) \\sim Ueq, Uanis(C2AA) \\sim Ueq,
Uanis(C16A) \\sim Ueq: with sigma of 0.01 and sigma for terminal atoms of 0.02
Uanis(S4) \\sim Ueq, Uanis(C18A) \\sim Ueq, Uanis(C13A) \\sim Ueq, Uanis(C17A)
\\sim Ueq, Uanis(C16A) \\sim Ueq, Uanis(C15A) \\sim Ueq, Uanis(C14A) \\sim Ueq:
with sigma of 0.01 and sigma for terminal atoms of 0.02
Uanis(S3) \\sim Ueq, Uanis(C19A) \\sim Ueq, Uanis(C20A) \\sim Ueq, Uanis(C21A)
\\sim Ueq, Uanis(C22A) \\sim Ueq, Uanis(C23A) \\sim Ueq, Uanis(C24A) \\sim Ueq:
with sigma of 0.01 and sigma for terminal atoms of 0.02
5.a Ternary CH refined with riding coordinates:
 C30A(H30A), C19A(H19A), C18A(H18A)
5.b Secondary CH2 refined with riding coordinates:
 C55A(H55A,H55B), C20A(H20A,H20B), C29A(H29A,H29B), C24A(H24A,H24B), C23A(H23A,
 H23B), C25A(H25A,H25B), C14A(H14A,H14B), C21A(H21A,H21B), C13A(H13A,H13B),
 C26A(H26A,H26B), C17A(H17A,H17B), C22A(H22A,H22B), C15A(H15A,H15B), C27A(H27A,
 H27B), C28A(H28A,H28B), C16A(H16A,H16B)
5.c Aromatic/amide H refined with riding coordinates:
 C48A(H48A), C47A(H47A), C46A(H46A), C45A(H45A), C44A(H44A), C32A(H32A),
 C33A(H33A), C34A(H34A), C35A(H35A), C36A(H36A), C54A(H54A), C53A(H53A),
 C52A(H52A), C51A(H51A), C50A(H50A), C42A(H42A), C41A(H41A), C40A(H40A),
 C39A(H39A), C38A(H38A), C8AA(H8AA), C9AA(H9AA), C10A(H10A), C11A(H11A),
 C12A(H12A), C6AA(H6AA), C5AA(H5AA), C4AA(H4AA), C3AA(H3AA), C2AA(H2AA)
5.d Fitted hexagon refined as free rotating group:
 C43A(C48A,C47A,C46A,C45A,C44A), C31A(C32A,C33A,C34A,C35A,C36A), C54A(C53A,
 C52A,C51A,C50A,C49A), C42A(C41A,C40A,C39A,C38A,C37A), C7AA(C8AA,C9AA,C10A,C11A,
 C12A), C1AA(C6AA,C5AA,C4AA,C3AA,C2AA)
;
_olex2_submission_special_instructions 'No special instructions were received'

loop_
_space_group_symop_operation_xyz
'x, y, z'
'-x, y, -z+1/2'
'x+1/2, y+1/2, z'
'-x+1/2, y+1/2, -z+1/2'
'-x, -y, -z'
'x, -y, z-1/2'
'-x+1/2, -y+1/2, -z'
'x+1/2, -y+1/2, z-1/2'

loop_
_atom_site_label
_atom_site_type_symbol
_atom_site_fract_x
_atom_site_fract_y
_atom_site_fract_z
_atom_site_U_iso_or_equiv
_atom_site_adp_type
_atom_site_occupancy
_atom_site_site_symmetry_order
_atom_site_calc_flag
_atom_site_refinement_flags_posn
_atom_site_refinement_flags_adp
_atom_site_refinement_flags_occupancy
_atom_site_disorder_assembly
_atom_site_disorder_group
Au1 Au 0.45817(2) 0.21340(2) 0.28085(2) 0.04538(14) Uani 1 1 d . . . . .
Au3 Au 0.58355(2) 0.09510(2) 0.18523(3) 0.05060(15) Uani 1 1 d . . . . .
Ag1 Ag 0.54297(3) 0.13683(3) 0.33161(5) 0.0525(2) Uani 1 1 d . . . . .
Ag3 Ag 0.42904(3) 0.25452(3) 0.10710(5) 0.0540(2) Uani 1 1 d . . . . .
Ag5 Ag 0.500000 0.31707(5) 0.250000 0.0683(3) Uani 1 2 d S T P . .
S1 S 0.57062(12) 0.05283(11) 0.28737(16) 0.0560(6) Uani 1 1 d . . . . .
S3 S 0.55052(12) 0.17877(12) 0.45338(17) 0.0611(7) Uani 1 1 d . U . . .
S4 S 0.59574(17) 0.32800(14) 0.3325(3) 0.0831(9) Uani 1 1 d . U . . .
P1 P 0.38999(11) 0.23578(11) 0.33896(16) 0.0495(6) Uani 1 1 d . . . . .
P2 P 0.39456(11) 0.12762(11) 0.41461(16) 0.0504(6) Uani 1 1 d . . . . .
C55A C 0.4032(5) 0.1991(5) 0.4252(7) 0.0622(18) Uani 1 1 d . U . . .
H55A H 0.376621 0.212244 0.451473 0.075 Uiso 1 1 calc R . . . .
H55B H 0.442908 0.206638 0.457128 0.075 Uiso 1 1 calc R . . . .
C43A C 0.3164(3) 0.2229(4) 0.2833(5) 0.0695(18) Uani 1 1 d . U . . .
C48A C 0.3063(3) 0.2059(4) 0.2105(5) 0.074(2) Uani 1 1 d G U . . .
H48A H 0.337449 0.202797 0.190632 0.089 Uiso 1 1 calc R . . . .
C47A C 0.2508(4) 0.1935(4) 0.1667(4) 0.081(2) Uani 1 1 d G U . . .
H47A H 0.243910 0.181845 0.116924 0.097 Uiso 1 1 calc R . . . .
C46A C 0.2053(3) 0.1980(4) 0.1958(5) 0.083(2) Uani 1 1 d G U . . .
H46A H 0.167275 0.189518 0.165852 0.099 Uiso 1 1 calc R . . . .
C45A C 0.2153(3) 0.2150(4) 0.2686(5) 0.077(2) Uani 1 1 d G U . . .
H45A H 0.184180 0.218142 0.288490 0.093 Uiso 1 1 calc R . . . .
C44A C 0.2709(3) 0.2275(4) 0.3124(4) 0.0729(18) Uani 1 1 d G U . . .
H44A H 0.277719 0.239094 0.362200 0.087 Uiso 1 1 calc R . . . .
C30A C 0.6406(4) 0.0306(5) 0.3455(9) 0.100(3) Uani 1 1 d D U . . .
H30A H 0.636859 0.020671 0.394966 0.119 Uiso 1 1 calc R . . . .
C20A C 0.6355(6) 0.1884(4) 0.5928(8) 0.105(3) Uani 1 1 d D U . . .
H20A H 0.604774 0.189985 0.616825 0.126 Uiso 1 1 calc R . . . .
H20B H 0.643055 0.224860 0.579156 0.126 Uiso 1 1 calc R . . . .
C31A C 0.4345(3) 0.0997(3) 0.5051(3) 0.0594(18) Uani 1 1 d . U . . .
C32A C 0.4535(3) 0.1305(2) 0.5690(4) 0.0642(18) Uani 1 1 d G U . . .
H32A H 0.446524 0.167510 0.566298 0.077 Uiso 1 1 calc R . . . .
C33A C 0.4826(3) 0.1071(3) 0.6367(3) 0.064(2) Uani 1 1 d G U . . .
H33A H 0.495613 0.128179 0.680366 0.076 Uiso 1 1 calc R . . . .
C34A C 0.4928(3) 0.0530(3) 0.6406(3) 0.063(2) Uani 1 1 d G U . . .
H34A H 0.512733 0.037026 0.686917 0.076 Uiso 1 1 calc R . . . .
C35A C 0.4738(3) 0.0222(2) 0.5767(4) 0.062(2) Uani 1 1 d G U . . .
H35A H 0.480764 -0.014797 0.579401 0.074 Uiso 1 1 calc R . . . .
C36A C 0.4447(3) 0.0456(3) 0.5090(3) 0.063(2) Uani 1 1 d G U . . .
H36A H 0.431675 0.024533 0.465333 0.076 Uiso 1 1 calc R . . . .
C29A C 0.6570(5) -0.0193(5) 0.3108(8) 0.104(3) Uani 1 1 d D U . . .
H29A H 0.659432 -0.010879 0.260759 0.125 Uiso 1 1 calc R . . . .
H29B H 0.626754 -0.046442 0.305163 0.125 Uiso 1 1 calc R . . . .
C54A C 0.3542(3) 0.3407(3) 0.3237(4) 0.075(2) Uani 1 1 d . U . . .
H54A H 0.329648 0.330092 0.276202 0.090 Uiso 1 1 calc R . . . .
C53A C 0.3546(4) 0.3931(3) 0.3460(5) 0.079(2) Uani 1 1 d G U . . .
H53A H 0.330479 0.418284 0.313863 0.095 Uiso 1 1 calc R . . . .
C52A C 0.3905(4) 0.4086(3) 0.4155(5) 0.081(2) Uani 1 1 d G U . . .
H52A H 0.390835 0.444403 0.430760 0.097 Uiso 1 1 calc R . . . .
C51A C 0.4259(4) 0.3717(4) 0.4625(4) 0.086(2) Uani 1 1 d G U . . .
H51A H 0.450360 0.382330 0.509997 0.103 Uiso 1 1 calc R . . . .
C50A C 0.4254(4) 0.3193(3) 0.4402(5) 0.078(2) Uani 1 1 d G U . . .
H50A H 0.449530 0.294138 0.472338 0.094 Uiso 1 1 calc R . . . .
C49A C 0.3895(4) 0.3038(3) 0.3707(5) 0.0675(19) Uani 1 1 d G U . . .
C24A C 0.6044(5) 0.0972(4) 0.5427(7) 0.094(3) Uani 1 1 d D U . . .
H24A H 0.593164 0.075170 0.497164 0.113 Uiso 1 1 calc R . . . .
H24B H 0.572106 0.096958 0.564023 0.113 Uiso 1 1 calc R . . . .
C23A C 0.6585(6) 0.0736(4) 0.5995(8) 0.110(3) Uani 1 1 d D U . . .
H23A H 0.649826 0.037581 0.613339 0.132 Uiso 1 1 calc R . . . .
H23B H 0.689657 0.070951 0.576470 0.132 Uiso 1 1 calc R . . . .
C25A C 0.6876(5) 0.0727(4) 0.3587(9) 0.105(3) Uani 1 1 d D U . . .
H25A H 0.676906 0.103734 0.383440 0.125 Uiso 1 1 calc R . . . .
H25B H 0.691210 0.084373 0.310394 0.125 Uiso 1 1 calc R . . . .
C14A C 0.5377(6) 0.4624(5) 0.4219(9) 0.122(3) Uani 1 1 d D U . . .
H14A H 0.499274 0.472829 0.424177 0.147 Uiso 1 1 calc R . . . .
H14B H 0.564260 0.460613 0.473396 0.147 Uiso 1 1 calc R . . . .
C19A C 0.6158(6) 0.1539(5) 0.5227(6) 0.099(3) Uani 1 1 d D U . . .
H19A H 0.647395 0.153015 0.499547 0.118 Uiso 1 1 calc R . . . .
C21A C 0.6913(6) 0.1646(5) 0.6481(7) 0.115(3) Uani 1 1 d D U . . .
H21A H 0.722257 0.163798 0.624537 0.138 Uiso 1 1 calc R . . . .
H21B H 0.704322 0.186809 0.693322 0.138 Uiso 1 1 calc R . . . .
C13A C 0.5339(6) 0.4075(5) 0.3849(9) 0.108(2) Uani 1 1 d D U . . .
H13A H 0.521138 0.380993 0.415023 0.130 Uiso 1 1 calc R . . . .
H13B H 0.505060 0.408527 0.334798 0.130 Uiso 1 1 calc R . . . .
C26A C 0.7457(5) 0.0507(5) 0.4076(8) 0.112(3) Uani 1 1 d D U . . .
H26A H 0.775868 0.077957 0.413486 0.135 Uiso 1 1 calc R . . . .
H26B H 0.743151 0.042142 0.457575 0.135 Uiso 1 1 calc R . . . .
C42A C 0.2823(4) 0.0933(4) 0.3413(4) 0.079(2) Uani 1 1 d . U . . .
H42A H 0.296836 0.082680 0.302322 0.095 Uiso 1 1 calc R . . . .
C41A C 0.2241(3) 0.0877(4) 0.3331(4) 0.083(2) Uani 1 1 d G U . . .
H41A H 0.198838 0.073272 0.288543 0.100 Uiso 1 1 calc R . . . .
C40A C 0.2029(3) 0.1033(4) 0.3901(5) 0.082(2) Uani 1 1 d G U . . .
H40A H 0.163113 0.099449 0.384535 0.098 Uiso 1 1 calc R . . . .
C39A C 0.2399(4) 0.1244(4) 0.4553(5) 0.081(2) Uani 1 1 d G U . . .
H39A H 0.225385 0.135033 0.494308 0.097 Uiso 1 1 calc R . . . .
C38A C 0.2981(3) 0.1300(4) 0.4635(4) 0.0749(19) Uani 1 1 d G U . . .
H38A H 0.323383 0.144442 0.508088 0.090 Uiso 1 1 calc R . . . .
C37A C 0.3193(3) 0.1144(4) 0.4065(5) 0.0695(18) Uani 1 1 d G U . . .
C17A C 0.6141(6) 0.4329(5) 0.3332(9) 0.114(3) Uani 1 1 d D U . . .
H17A H 0.652528 0.422656 0.330831 0.137 Uiso 1 1 calc R . . . .
H17B H 0.587362 0.434461 0.281753 0.137 Uiso 1 1 calc R . . . .
C18A C 0.5926(6) 0.3914(4) 0.3784(9) 0.111(3) Uani 1 1 d D U . . .
H18A H 0.620735 0.390063 0.429628 0.133 Uiso 1 1 calc R . . . .
C22A C 0.6786(7) 0.1079(5) 0.6692(6) 0.114(3) Uani 1 1 d D U . . .
H22A H 0.713834 0.092472 0.704383 0.136 Uiso 1 1 calc R . . . .
H22B H 0.648458 0.108910 0.694114 0.136 Uiso 1 1 calc R . . . .
C15A C 0.5594(7) 0.5039(4) 0.3778(10) 0.120(3) Uani 1 1 d D U . . .
H15A H 0.531042 0.507974 0.327778 0.144 Uiso 1 1 calc R . . . .
H15B H 0.563242 0.538406 0.403602 0.144 Uiso 1 1 calc R . . . .
C27A C 0.7622(4) 0.0009(5) 0.3726(9) 0.110(3) Uani 1 1 d D U . . .
H27A H 0.798767 -0.013459 0.405982 0.132 Uiso 1 1 calc R . . . .
H27B H 0.768156 0.010177 0.324652 0.132 Uiso 1 1 calc R . . . .
C28A C 0.7149(5) -0.0412(4) 0.3595(9) 0.111(3) Uani 1 1 d D U . . .
H28A H 0.725556 -0.072343 0.334834 0.133 Uiso 1 1 calc R . . . .
H28B H 0.711402 -0.052853 0.407928 0.133 Uiso 1 1 calc R . . . .
C7AA C 0.5565(4) 0.2631(4) 0.8005(6) 0.096(2) Uani 1 1 d . U . . .
C8AA C 0.5930(5) 0.2802(4) 0.8687(6) 0.097(2) Uani 1 1 d G U . . .
H8AA H 0.583893 0.311237 0.891132 0.116 Uiso 1 1 calc R . . . .
C9AA C 0.6427(4) 0.2520(5) 0.9041(5) 0.099(3) Uani 1 1 d G U . . .
H9AA H 0.667584 0.263649 0.950766 0.118 Uiso 1 1 calc R . . . .
C10A C 0.6559(4) 0.2066(5) 0.8713(7) 0.102(3) Uani 1 1 d G U . . .
H10A H 0.689919 0.187250 0.895556 0.123 Uiso 1 1 calc R . . . .
C11A C 0.6195(5) 0.1895(4) 0.8031(7) 0.103(3) Uani 1 1 d G U . . .
H11A H 0.628563 0.158437 0.780711 0.123 Uiso 1 1 calc R . . . .
C12A C 0.5698(5) 0.2177(5) 0.7677(5) 0.097(2) Uani 1 1 d G U . . .
H12A H 0.544871 0.206024 0.721076 0.116 Uiso 1 1 calc R . . . .
C1AA C 0.5294(5) 0.3332(5) 0.6943(6) 0.098(2) Uani 1 1 d . U . . .
C6AA C 0.5335(5) 0.3096(4) 0.6297(7) 0.096(2) Uani 1 1 d G U . . .
H6AA H 0.516685 0.275921 0.614977 0.116 Uiso 1 1 calc R . . . .
C5AA C 0.5621(5) 0.3354(5) 0.5865(5) 0.098(2) Uani 1 1 d G U . . .
H5AA H 0.564811 0.319347 0.542360 0.117 Uiso 1 1 calc R . . . .
C4AA C 0.5866(5) 0.3848(5) 0.6080(7) 0.104(3) Uani 1 1 d G U . . .
H4AA H 0.606158 0.402402 0.578568 0.124 Uiso 1 1 calc R . . . .
C3AA C 0.5826(5) 0.4083(4) 0.6727(7) 0.105(3) Uani 1 1 d G U . . .
H3AA H 0.599377 0.442032 0.687393 0.126 Uiso 1 1 calc R . . . .
C2AA C 0.5540(5) 0.3825(5) 0.7158(6) 0.102(3) Uani 1 1 d G U . . .
H2AA H 0.551251 0.398607 0.760011 0.122 Uiso 1 1 calc R . . . .
B122 B 0.500000 0.3001(10) 0.750000 0.083(7) Uani 1 2 d S T P . .
C16A C 0.6175(6) 0.4878(5) 0.3701(10) 0.124(3) Uani 1 1 d D U . . .
H16A H 0.646735 0.486895 0.419940 0.149 Uiso 1 1 calc R . . . .
H16B H 0.629819 0.514366 0.339685 0.149 Uiso 1 1 calc R . . . .

loop_
_atom_site_aniso_label
_atom_site_aniso_U_11
_atom_site_aniso_U_22
_atom_site_aniso_U_33
_atom_site_aniso_U_23
_atom_site_aniso_U_13
_atom_site_aniso_U_12
Au1 0.0423(2) 0.0380(2) 0.0561(3) 0.00042(17) 0.01562(18) 0.00123(15)
Au3 0.0531(3) 0.0424(3) 0.0551(3) 0.00245(17) 0.0150(2) 0.00420(17)
Ag1 0.0501(4) 0.0404(4) 0.0655(5) 0.0037(3) 0.0156(3) 0.0025(3)
Ag3 0.0501(4) 0.0412(4) 0.0687(5) 0.0029(3) 0.0154(3) 0.0042(3)
Ag5 0.0808(8) 0.0379(6) 0.0950(9) 0.000 0.0400(7) 0.000
S1 0.0682(16) 0.0420(13) 0.0568(15) 0.0075(11) 0.0179(12) 0.0040(11)
S3 0.0581(14) 0.0567(15) 0.0631(16) 0.0005(13) 0.0110(12) -0.0034(12)
S4 0.088(2) 0.0557(17) 0.112(3) -0.0053(17) 0.0403(19) -0.0170(15)
P1 0.0447(12) 0.0451(14) 0.0611(16) -0.0021(12) 0.0198(11) 0.0037(10)
P2 0.0520(13) 0.0452(14) 0.0547(15) 0.0005(11) 0.0174(11) -0.0009(11)
C55A 0.061(3) 0.060(3) 0.069(3) -0.001(3) 0.024(3) 0.003(3)
C43A 0.063(3) 0.068(3) 0.077(3) -0.003(3) 0.020(3) 0.001(3)
C48A 0.061(4) 0.073(4) 0.085(4) -0.007(4) 0.017(4) 0.003(4)
C47A 0.068(4) 0.078(4) 0.091(4) -0.007(4) 0.014(4) 0.001(4)
C46A 0.066(4) 0.079(4) 0.095(4) -0.005(4) 0.013(4) 0.002(4)
C45A 0.063(3) 0.078(4) 0.090(4) -0.003(3) 0.022(3) 0.000(3)
C44A 0.063(3) 0.072(3) 0.084(3) -0.004(3) 0.023(3) 0.002(3)
C30A 0.098(5) 0.091(5) 0.104(5) -0.005(4) 0.022(4) 0.023(4)
C20A 0.108(4) 0.092(4) 0.099(4) 0.005(4) 0.008(4) -0.003(4)
C31A 0.059(3) 0.056(3) 0.066(3) 0.000(3) 0.024(3) 0.000(3)
C32A 0.065(3) 0.058(3) 0.068(3) -0.001(3) 0.019(3) 0.003(3)
C33A 0.067(4) 0.056(4) 0.066(4) 0.001(3) 0.017(3) 0.000(3)
C34A 0.063(4) 0.060(4) 0.067(4) 0.003(3) 0.020(3) -0.001(3)
C35A 0.065(4) 0.056(4) 0.066(4) 0.003(3) 0.020(3) 0.000(3)
C36A 0.064(3) 0.057(4) 0.068(4) -0.001(3) 0.020(3) 0.001(3)
C29A 0.100(5) 0.093(5) 0.109(5) -0.009(4) 0.021(4) 0.024(4)
C54A 0.073(3) 0.068(4) 0.082(4) -0.006(3) 0.019(3) 0.010(3)
C53A 0.078(4) 0.068(4) 0.087(4) -0.005(4) 0.019(4) 0.016(4)
C52A 0.080(4) 0.070(4) 0.090(4) -0.008(4) 0.023(3) 0.010(3)
C51A 0.084(3) 0.076(4) 0.092(4) -0.007(3) 0.019(3) 0.007(3)
C50A 0.075(3) 0.071(3) 0.085(4) -0.002(3) 0.019(3) 0.006(3)
C49A 0.065(3) 0.063(3) 0.076(3) -0.005(3) 0.024(3) 0.007(3)
C24A 0.098(4) 0.081(4) 0.090(4) 0.006(4) 0.009(4) -0.005(4)
C23A 0.113(5) 0.092(5) 0.105(5) 0.008(4) 0.004(4) -0.002(4)
C25A 0.098(5) 0.095(5) 0.111(5) -0.006(4) 0.018(4) 0.020(4)
C14A 0.129(5) 0.098(5) 0.137(5) -0.008(4) 0.037(4) -0.005(4)
C19A 0.100(4) 0.084(4) 0.094(4) 0.005(4) 0.005(4) -0.006(4)
C21A 0.120(5) 0.096(5) 0.105(5) 0.005(4) 0.000(4) -0.005(4)
C13A 0.114(4) 0.087(4) 0.123(4) -0.009(4) 0.035(4) -0.005(4)
C26A 0.105(5) 0.102(5) 0.118(5) -0.008(5) 0.015(4) 0.020(4)
C42A 0.068(3) 0.081(4) 0.086(4) -0.002(3) 0.021(3) -0.008(3)
C41A 0.071(3) 0.084(4) 0.091(4) -0.002(3) 0.020(3) -0.006(3)
C40A 0.070(4) 0.081(4) 0.092(4) -0.001(4) 0.020(3) -0.003(4)
C39A 0.072(4) 0.083(4) 0.088(4) -0.003(4) 0.025(4) 0.000(4)
C38A 0.068(3) 0.076(3) 0.081(3) -0.004(3) 0.023(3) -0.001(3)
C37A 0.064(3) 0.068(3) 0.077(3) 0.000(3) 0.022(3) -0.002(3)
C17A 0.120(4) 0.090(4) 0.131(5) -0.007(4) 0.037(4) -0.010(4)
C18A 0.117(4) 0.086(4) 0.128(5) -0.008(4) 0.036(4) -0.009(4)
C22A 0.118(5) 0.098(5) 0.106(5) 0.006(4) 0.007(4) -0.003(4)
C15A 0.126(5) 0.096(5) 0.135(5) -0.009(4) 0.037(4) -0.004(4)
C27A 0.103(5) 0.102(5) 0.117(5) -0.008(5) 0.021(4) 0.024(4)
C28A 0.107(5) 0.100(5) 0.117(5) -0.008(5) 0.023(4) 0.021(4)
C7AA 0.088(4) 0.095(4) 0.103(4) 0.014(4) 0.024(3) -0.005(4)
C8AA 0.086(4) 0.098(4) 0.104(4) 0.018(4) 0.027(4) -0.007(4)
C9AA 0.088(4) 0.102(5) 0.104(5) 0.020(4) 0.029(4) -0.009(4)
C10A 0.092(4) 0.103(5) 0.109(5) 0.022(4) 0.026(4) -0.004(4)
C11A 0.094(4) 0.101(5) 0.111(5) 0.016(4) 0.028(4) -0.005(4)
C12A 0.087(4) 0.097(4) 0.106(4) 0.014(4) 0.028(4) -0.001(4)
C1AA 0.089(4) 0.094(4) 0.104(4) 0.011(4) 0.018(3) -0.001(4)
C6AA 0.088(4) 0.092(4) 0.101(4) 0.010(3) 0.018(3) 0.002(3)
C5AA 0.088(4) 0.094(4) 0.102(4) 0.008(4) 0.016(4) 0.001(4)
C4AA 0.093(4) 0.098(5) 0.109(5) 0.011(4) 0.016(4) 0.003(4)
C3AA 0.095(4) 0.098(5) 0.108(5) 0.012(4) 0.012(4) 0.001(4)
C2AA 0.092(4) 0.096(4) 0.107(4) 0.012(4) 0.015(4) 0.000(4)
B122 0.074(13) 0.065(13) 0.099(18) 0.000 0.009(13) 0.000
C16A 0.129(5) 0.099(5) 0.140(5) -0.007(4) 0.036(4) -0.009(4)

loop_
_atom_type_symbol
_atom_type_description
_atom_type_scat_dispersion_real
_atom_type_scat_dispersion_imag
_atom_type_scat_source
C C 0.0181 0.0091 'International Tables Vol C Tables 4.2.6.8 and 6.1.1.4'
H H 0.0000 0.0000 'International Tables Vol C Tables 4.2.6.8 and 6.1.1.4'
Ag Ag 0.1306 4.2820 'International Tables Vol C Tables 4.2.6.8 and 6.1.1.4'
Au Au -4.4197 7.2980 'International Tables Vol C Tables 4.2.6.8 and 6.1.1.4'
B B 0.0090 0.0039 'International Tables Vol C Tables 4.2.6.8 and 6.1.1.4'
P P 0.2955 0.4335 'International Tables Vol C Tables 4.2.6.8 and 6.1.1.4'
S S 0.3331 0.5567 'International Tables Vol C Tables 4.2.6.8 and 6.1.1.4'

loop_
_geom_angle_atom_site_label_1
_geom_angle_atom_site_label_2
_geom_angle_atom_site_label_3
_geom_angle
_geom_angle_site_symmetry_1
_geom_angle_site_symmetry_3
_geom_angle_publ_flag
Au1 Au1 Au3 114.464(11) 2_655 2_655 ?
Au1 Au1 Ag1 63.74(2) 2_655 . ?
Au1 Au1 Ag1 60.36(2) 2_655 2_655 ?
Au1 Au1 Ag3 61.35(2) 2_655 . ?
Au1 Au1 Ag3 69.84(2) 2_655 2_655 ?
Au1 Au1 Ag5 63.196(13) 2_655 . ?
Au3 Au1 Ag3 119.72(2) 2_655 . ?
Ag1 Au1 Au3 66.28(2) 2_655 2_655 ?
Ag1 Au1 Au3 62.73(2) . 2_655 ?
Ag1 Au1 Ag1 67.70(3) . 2_655 ?
Ag1 Au1 Ag3 65.59(2) . 2_655 ?
Ag1 Au1 Ag3 118.03(3) . . ?
Ag1 Au1 Ag3 122.46(3) 2_655 2_655 ?
Ag1 Au1 Ag3 61.75(2) 2_655 . ?
Ag1 Au1 Ag5 114.96(2) . . ?
Ag1 Au1 Ag5 112.30(2) 2_655 . ?
Ag3 Au1 Au3 115.94(2) 2_655 2_655 ?
Ag3 Au1 Ag3 116.54(3) 2_655 . ?
Ag5 Au1 Au3 177.540(18) . 2_655 ?
Ag5 Au1 Ag3 62.882(18) . 2_655 ?
Ag5 Au1 Ag3 60.195(16) . . ?
P1 Au1 Au1 165.69(7) . 2_655 ?
P1 Au1 Au3 79.57(7) . 2_655 ?
P1 Au1 Ag1 124.85(7) . . ?
P1 Au1 Ag1 131.95(7) . 2_655 ?
P1 Au1 Ag3 102.21(7) . 2_655 ?
P1 Au1 Ag3 115.23(7) . . ?
P1 Au1 Ag5 102.73(7) . . ?
Ag1 Au3 Au1 50.837(16) 2_655 2_655 ?
S1 Au3 Au1 97.31(7) . 2_655 ?
S1 Au3 Ag1 81.79(7) . 2_655 ?
P2 Au3 Au1 89.97(7) 2_655 2_655 ?
P2 Au3 Ag1 105.56(7) 2_655 2_655 ?
P2 Au3 S1 171.97(10) 2_655 . ?
Au1 Ag1 Au1 55.90(2) . 2_655 ?
Au1 Ag1 Au3 111.29(3) 2_655 2_655 ?
Au1 Ag1 Au3 66.43(2) . 2_655 ?
Au1 Ag1 Ag1 57.48(2) . 2_655 ?
Au1 Ag1 Ag1 54.81(2) 2_655 2_655 ?
Au1 Ag1 Ag3 61.87(2) . 2_655 ?
Au1 Ag1 Ag3 65.86(3) 2_655 2_655 ?
Au3 Ag1 Ag3 115.93(3) 2_655 2_655 ?
Ag1 Ag1 Au3 64.56(3) 2_655 2_655 ?
Ag1 Ag1 Ag3 111.01(2) 2_655 2_655 ?
S1 Ag1 Au1 105.81(7) . 2_655 ?
S1 Ag1 Au1 137.73(7) . . ?
S1 Ag1 Au3 92.31(7) . 2_655 ?
S1 Ag1 Ag1 80.60(7) . 2_655 ?
S1 Ag1 Ag3 151.75(7) . 2_655 ?
S1 Ag1 S3 137.30(10) . . ?
S3 Ag1 Au1 81.72(7) . . ?
S3 Ag1 Au1 112.23(8) . 2_655 ?
S3 Ag1 Au3 91.44(7) . 2_655 ?
S3 Ag1 Ag1 137.90(8) . 2_655 ?
S3 Ag1 Ag3 47.19(7) . 2_655 ?
Au1 Ag3 Au1 48.808(19) 2_655 . ?
Au1 Ag3 Ag1 52.54(2) 2_655 2_655 ?
Au1 Ag3 Ag5 56.20(2) 2_655 . ?
Ag1 Ag3 Au1 52.39(2) 2_655 . ?
Ag5 Ag3 Au1 54.10(2) . . ?
Ag5 Ag3 Ag1 99.11(3) . 2_655 ?
S3 Ag3 Au1 77.36(7) 2_655 2_655 ?
S3 Ag3 Au1 102.29(8) 2_655 . ?
S3 Ag3 Ag1 50.60(8) 2_655 2_655 ?
S3 Ag3 Ag5 132.85(8) 2_655 . ?
S4 Ag3 Au1 77.03(11) 2_655 . ?
S4 Ag3 Au1 104.02(11) 2_655 2_655 ?
S4 Ag3 Ag1 128.21(11) 2_655 2_655 ?
S4 Ag3 Ag5 48.99(11) 2_655 . ?
S4 Ag3 S3 177.08(13) 2_655 2_655 ?
Au1 Ag5 Au1 53.61(3) 2_655 . ?
Au1 Ag5 Ag3 65.70(3) 2_655 2_655 ?
Au1 Ag5 Ag3 65.70(3) . . ?
Au1 Ag5 Ag3 60.92(2) 2_655 . ?
Au1 Ag5 Ag3 60.92(2) . 2_655 ?
Ag3 Ag5 Ag3 119.63(5) . 2_655 ?
S4 Ag5 Au1 84.39(9) 2_655 . ?
S4 Ag5 Au1 107.70(9) . . ?
S4 Ag5 Au1 84.39(9) . 2_655 ?
S4 Ag5 Au1 107.70(9) 2_655 2_655 ?
S4 Ag5 Ag3 48.00(9) 2_655 . ?
S4 Ag5 Ag3 141.75(10) 2_655 2_655 ?
S4 Ag5 Ag3 48.00(9) . 2_655 ?
S4 Ag5 Ag3 141.75(10) . . ?
S4 Ag5 S4 166.73(19) . 2_655 ?
Au3 S1 Ag1 90.43(9) . . ?
C30A S1 Au3 107.6(5) . . ?
C30A S1 Ag1 111.7(4) . . ?
Ag3 S3 Ag1 82.21(10) 2_655 . ?
C19A S3 Ag1 108.3(5) . . ?
C19A S3 Ag3 110.9(4) . 2_655 ?
Ag3 S4 Ag5 83.01(11) 2_655 . ?
C18A S4 Ag3 114.0(5) . 2_655 ?
C18A S4 Ag5 103.5(5) . . ?
C55A P1 Au1 110.2(4) . . ?
C55A P1 C49A 101.8(5) . . ?
C43A P1 Au1 114.2(3) . . ?
C43A P1 C55A 107.3(5) . . ?
C43A P1 C49A 104.7(4) . . ?
C49A P1 Au1 117.5(3) . . ?
C55A P2 Au3 113.7(4) . 2_655 ?
C55A P2 C31A 105.7(5) . . ?
C55A P2 C37A 105.6(5) . . ?
C31A P2 Au3 116.3(3) . 2_655 ?
C31A P2 C37A 103.9(4) . . ?
C37A P2 Au3 110.8(3) . 2_655 ?
P1 C55A P2 115.2(7) . . ?
C48A C43A P1 118.0(5) . . ?
C48A C43A C44A 120.0 . . ?
C44A C43A P1 121.9(5) . . ?
C47A C48A C43A 120.0 . . ?
C48A C47A C46A 120.0 . . ?
C47A C46A C45A 120.0 . . ?
C44A C45A C46A 120.0 . . ?
C45A C44A C43A 120.0 . . ?
C29A C30A S1 108.6(8) . . ?
C25A C30A S1 113.9(8) . . ?
C25A C30A C29A 111.1(6) . . ?
C19A C20A C21A 109.4(6) . . ?
C32A C31A P2 122.3(4) . . ?
C32A C31A C36A 120.0 . . ?
C36A C31A P2 117.7(4) . . ?
C31A C32A C33A 120.0 . . ?
C34A C33A C32A 120.0 . . ?
C33A C34A C35A 120.0 . . ?
C36A C35A C34A 120.0 . . ?
C35A C36A C31A 120.0 . . ?
C30A C29A C28A 110.9(6) . . ?
C53A C54A C49A 120.0 . . ?
C54A C53A C52A 120.0 . . ?
C51A C52A C53A 120.0 . . ?
C52A C51A C50A 120.0 . . ?
C49A C50A C51A 120.0 . . ?
C54A C49A P1 119.2(5) . . ?
C50A C49A P1 120.7(5) . . ?
C50A C49A C54A 120.0 . . ?
C19A C24A C23A 110.5(6) . . ?
C22A C23A C24A 111.1(6) . . ?
C30A C25A C26A 110.8(6) . . ?
C15A C14A C13A 110.7(5) . . ?
C20A C19A S3 113.1(8) . . ?
C24A C19A S3 108.3(8) . . ?
C24A C19A C20A 110.7(6) . . ?
C22A C21A C20A 109.2(6) . . ?
C18A C13A C14A 110.3(5) . . ?
C27A C26A C25A 110.8(6) . . ?
C41A C42A C37A 120.0 . . ?
C40A C41A C42A 120.0 . . ?
C41A C40A C39A 120.0 . . ?
C38A C39A C40A 120.0 . . ?
C37A C38A C39A 120.0 . . ?
C42A C37A P2 120.4(5) . . ?
C38A C37A P2 119.4(5) . . ?
C38A C37A C42A 120.0 . . ?
C16A C17A C18A 110.0(6) . . ?
C13A C18A S4 116.5(9) . . ?
C13A C18A C17A 110.6(5) . . ?
C17A C18A S4 105.2(9) . . ?
C23A C22A C21A 109.9(6) . . ?
C16A C15A C14A 110.9(6) . . ?
C26A C27A C28A 110.8(6) . . ?
C29A C28A C27A 110.8(6) . . ?
C8AA C7AA C12A 120.0 . . ?
C8AA C7AA B122 121.7(9) . . ?
C12A C7AA B122 117.8(9) . . ?
C7AA C8AA C9AA 120.0 . . ?
C10A C9AA C8AA 120.0 . . ?
C9AA C10A C11A 120.0 . . ?
C10A C11A C12A 120.0 . . ?
C11A C12A C7AA 120.0 . . ?
C6AA C1AA C2AA 120.0 . . ?
C6AA C1AA B122 120.1(11) . . ?
C2AA C1AA B122 119.7(10) . . ?
C5AA C6AA C1AA 120.0 . . ?
C4AA C5AA C6AA 120.0 . . ?
C5AA C4AA C3AA 120.0 . . ?
C4AA C3AA C2AA 120.0 . . ?
C3AA C2AA C1AA 120.0 . . ?
C7AA B122 C7AA 113.0(17) . 2_656 ?
C1AA B122 C7AA 101.3(6) 2_656 2_656 ?
C1AA B122 C7AA 110.9(6) 2_656 . ?
C1AA B122 C7AA 110.9(6) . 2_656 ?
C1AA B122 C7AA 101.3(6) . . ?
C1AA B122 C1AA 120.0(18) . 2_656 ?
C15A C16A C17A 111.1(6) . . ?

loop_
_geom_bond_atom_site_label_1
_geom_bond_atom_site_label_2
_geom_bond_distance
_geom_bond_site_symmetry_2
_geom_bond_publ_flag
Au1 Au1 2.6498(8) 2_655 ?
Au1 Au3 3.2881(7) 2_655 ?
Au1 Ag1 2.7815(9) . ?
Au1 Ag1 2.8698(9) 2_655 ?
Au1 Ag3 3.0903(10) 2_655 ?
Au1 Ag3 3.3056(11) . ?
Au1 Ag5 2.9381(12) . ?
Au1 P1 2.332(3) . ?
Au3 Au1 3.2881(7) 2_655 ?
Au3 Ag1 3.1888(9) 2_655 ?
Au3 S1 2.313(3) . ?
Au3 P2 2.270(3) 2_655 ?
Ag1 Au1 2.8699(9) 2_655 ?
Ag1 Au3 3.1888(9) 2_655 ?
Ag1 Ag1 3.1489(17) 2_655 ?
Ag1 Ag3 3.1910(11) 2_655 ?
Ag1 S1 2.454(3) . ?
Ag1 S3 2.489(3) . ?
Ag3 Au1 3.0903(10) 2_655 ?
Ag3 Ag1 3.1910(11) 2_655 ?
Ag3 Ag5 3.1471(11) . ?
Ag3 S3 2.363(3) 2_655 ?
Ag3 S4 2.356(4) 2_655 ?
Ag5 Au1 2.9381(12) 2_655 ?
Ag5 Ag3 3.1472(11) 2_655 ?
Ag5 S4 2.393(4) 2_655 ?
Ag5 S4 2.393(4) . ?
S1 C30A 1.811(11) . ?
S3 Ag3 2.363(3) 2_655 ?
S3 C19A 1.834(11) . ?
S4 Ag3 2.356(4) 2_655 ?
S4 C18A 1.836(12) . ?
P1 C55A 1.816(13) . ?
P1 C43A 1.810(6) . ?
P1 C49A 1.824(7) . ?
P2 Au3 2.270(3) 2_655 ?
P2 C55A 1.824(13) . ?
P2 C31A 1.828(6) . ?
P2 C37A 1.828(6) . ?
C43A C48A 1.3900 . ?
C43A C44A 1.3900 . ?
C48A C47A 1.3900 . ?
C47A C46A 1.3900 . ?
C46A C45A 1.3900 . ?
C45A C44A 1.3900 . ?
C30A C29A 1.532(8) . ?
C30A C25A 1.529(8) . ?
C20A C19A 1.535(8) . ?
C20A C21A 1.560(8) . ?
C31A C32A 1.3900 . ?
C31A C36A 1.3900 . ?
C32A C33A 1.3900 . ?
C33A C34A 1.3900 . ?
C34A C35A 1.3900 . ?
C35A C36A 1.3900 . ?
C29A C28A 1.534(8) . ?
C54A C53A 1.3900 . ?
C54A C49A 1.3900 . ?
C53A C52A 1.3900 . ?
C52A C51A 1.3900 . ?
C51A C50A 1.3900 . ?
C50A C49A 1.3900 . ?
C24A C23A 1.541(8) . ?
C24A C19A 1.531(8) . ?
C23A C22A 1.526(8) . ?
C25A C26A 1.537(8) . ?
C14A C13A 1.544(6) . ?
C14A C15A 1.533(6) . ?
C21A C22A 1.546(8) . ?
C13A C18A 1.534(6) . ?
C26A C27A 1.534(8) . ?
C42A C41A 1.3900 . ?
C42A C37A 1.3900 . ?
C41A C40A 1.3900 . ?
C40A C39A 1.3900 . ?
C39A C38A 1.3900 . ?
C38A C37A 1.3900 . ?
C17A C18A 1.543(6) . ?
C17A C16A 1.543(8) . ?
C15A C16A 1.528(8) . ?
C27A C28A 1.535(8) . ?
C7AA C8AA 1.3900 . ?
C7AA C12A 1.3900 . ?
C7AA B122 1.697(16) . ?
C8AA C9AA 1.3900 . ?
C9AA C10A 1.3900 . ?
C10A C11A 1.3900 . ?
C11A C12A 1.3900 . ?
C1AA C6AA 1.3900 . ?
C1AA C2AA 1.3900 . ?
C1AA B122 1.672(15) . ?
C6AA C5AA 1.3900 . ?
C5AA C4AA 1.3900 . ?
C4AA C3AA 1.3900 . ?
C3AA C2AA 1.3900 . ?
B122 C7AA 1.697(16) 2_656 ?
B122 C1AA 1.672(15) 2_656 ?
